data_4510597
loop_
_publ_author_name
'Qin, Ling'
'Ju, Ze-Min'
'Wang, Zhong-Jie'
'Meng, Fan-Dian'
'Zheng, He-Gen'
'Chen, Jin-Xi'

_publ_section_title
;
 Interpenetrated Metal--Organic Framework with Selective Gas Adsorption
 and Luminescent Properties
;
_journal_issue 6
_journal_name_full 'Crystal Growth &amp; Design'
_journal_page_first 2742
_journal_paper_doi 10.1021/cg500269h
_journal_volume 14
_journal_year 2014
_chemical_formula_moiety 'C92 H74 Cd2 N8 O12'
_chemical_formula_sum 'C92 H74 Cd2 N8 O12'
_chemical_formula_weight 1708.39
_chemical_name_systematic
; 
 ? 
;
_space_group_IT_number 15
_symmetry_cell_setting monoclinic
_symmetry_space_group_name_Hall '-C 2yc'
_symmetry_space_group_name_H-M 'C 1 2/c 1'
_atom_sites_solution_hydrogens geom
_atom_sites_solution_primary direct
_atom_sites_solution_secondary difmap
_audit_creation_method SHELXL-97
_cell_angle_alpha 90.00
_cell_angle_beta 108.8030(10)
_cell_angle_gamma 90.00
_cell_formula_units_Z 8
_cell_length_a 21.1146(11)
_cell_length_b 37.6435(19)
_cell_length_c 28.2514(14)
_cell_measurement_reflns_used 10036
_cell_measurement_temperature 293(2)
_cell_measurement_theta_max 27.289
_cell_measurement_theta_min 2.215
_cell_volume 21256.6(19)
_computing_structure_refinement 'SHELXL-97 (Sheldrick, 1997)'
_computing_structure_solution 'SHELXS-97 (Sheldrick, 1990)'
_diffrn_ambient_temperature 293(2)
_diffrn_measured_fraction_theta_full 0.999
_diffrn_measured_fraction_theta_max 0.999
_diffrn_radiation_monochromator graphite
_diffrn_radiation_source 'fine-focus sealed tube'
_diffrn_radiation_type MoK\a
_diffrn_radiation_wavelength 0.71073
_diffrn_reflns_av_R_equivalents 0.0715
_diffrn_reflns_av_sigmaI/netI 0.0770
_diffrn_reflns_limit_h_max 20
_diffrn_reflns_limit_h_min -25
_diffrn_reflns_limit_k_max 44
_diffrn_reflns_limit_k_min -44
_diffrn_reflns_limit_l_max 33
_diffrn_reflns_limit_l_min -33
_diffrn_reflns_number 59725
_diffrn_reflns_theta_full 25.00
_diffrn_reflns_theta_max 25.00
_diffrn_reflns_theta_min 1.19
_exptl_absorpt_coefficient_mu 0.452
_exptl_absorpt_correction_T_max 0.905
_exptl_absorpt_correction_T_min 0.878
_exptl_absorpt_correction_type multi-scan
_exptl_crystal_density_diffrn 1.068
_exptl_crystal_density_method 'not measured'
_exptl_crystal_F_000 6992
_exptl_crystal_size_max 0.30
_exptl_crystal_size_mid 0.24
_exptl_crystal_size_min 0.22
_platon_squeeze_details
;
;
_refine_diff_density_max 0.788
_refine_diff_density_min -0.391
_refine_diff_density_rms 0.056
_refine_ls_extinction_method none
_refine_ls_goodness_of_fit_ref 1.035
_refine_ls_hydrogen_treatment constr
_refine_ls_matrix_type full
_refine_ls_number_parameters 1029
_refine_ls_number_reflns 18710
_refine_ls_number_restraints 0
_refine_ls_restrained_S_all 1.035
_refine_ls_R_factor_all 0.0660
_refine_ls_R_factor_gt 0.0391
_refine_ls_shift/su_max 0.000
_refine_ls_shift/su_mean 0.000
_refine_ls_structure_factor_coef Fsqd
_refine_ls_weighting_details 'calc w=1/[\s^2^(Fo^2^)+(0.0130P)^2^+0.0100P] where P=(Fo^2^+2Fc^2^)/3'
_refine_ls_weighting_scheme calc
_refine_ls_wR_factor_gt 0.0820
_refine_ls_wR_factor_ref 0.0852
_reflns_number_gt 10839
_reflns_number_total 18710
_reflns_threshold_expression >2sigma(I)
_cod_data_source_file cg500269h_si_002.cif
_cod_data_source_block 1
_cod_depositor_comments
;
The following automatic conversions were performed:

'_symmetry_cell_setting' value 'Monoclinic' changed to 'monoclinic'
according to
/usr/data/users/saulius/crontab/automatic-downloads/rss-feeds/ACS/lib/dictionaries/cif_core.dic
dictionary named 'cif_core.dic' version 2.4.2 from 2011-04-26.

Automatic conversion script
Id: cif_fix_values 2281 2013-09-26 08:29:07Z andrius 

 Adding full bibliography for 4510597.cif.

The following automatic conversions were performed:

'_refine_ls_hydrogen_treatment' value 'constra' was replaced with the
value 'constr' as specified in the replacement file
'src/cod-tools/trunk/data/replacement-values/replacement_values.lst'.

Automatic conversion script
Id: cif_fix_values 5376 2017-05-30 11:51:03Z andrius 
;
_cod_original_sg_symbol_Hall ' -C 2yc'
_cod_original_sg_symbol_H-M 'C2/c  '
_cod_database_code 4510597

loop_
_symmetry_equiv_pos_as_xyz
'x, y, z'
'-x, y, -z+1/2'
'x+1/2, y+1/2, z'
'-x+1/2, y+1/2, -z+1/2'
'-x, -y, -z'
'x, -y, z-1/2'
'-x+1/2, -y+1/2, -z'
'x+1/2, -y+1/2, z-1/2'

loop_
_atom_site_label
_atom_site_type_symbol
_atom_site_fract_x
_atom_site_fract_y
_atom_site_fract_z
_atom_site_U_iso_or_equiv
_atom_site_adp_type
_atom_site_occupancy
_atom_site_symmetry_multiplicity
_atom_site_calc_flag
_atom_site_refinement_flags
C1 C 0.32646(19) 0.17284(9) 0.25111(15) 0.0623(11) Uani 1 1 d .
H1 H 0.2962 0.1738 0.2688 0.075 Uiso 1 1 calc R
C2 C 0.34027(19) 0.14013(8) 0.23509(15) 0.0622(12) Uani 1 1 d .
H2 H 0.3193 0.1199 0.2419 0.075 Uiso 1 1 calc R
C3 C 0.38473(19) 0.13717(8) 0.20917(14) 0.0550(11) Uani 1 1 d .
C4 C 0.4134(2) 0.16843(8) 0.20055(14) 0.0613(12) Uani 1 1 d .
H4 H 0.4439 0.1682 0.1831 0.074 Uiso 1 1 calc R
C5 C 0.3965(2) 0.19995(9) 0.21800(14) 0.0612(12) Uani 1 1 d .
H5 H 0.4167 0.2206 0.2118 0.073 Uiso 1 1 calc R
C6 C 0.4043(2) 0.10210(8) 0.19409(14) 0.0542(10) Uani 1 1 d .
C7 C 0.3617(2) 0.07358(8) 0.18477(14) 0.0622(11) Uani 1 1 d .
H7 H 0.3191 0.0764 0.1871 0.075 Uiso 1 1 calc R
C8 C 0.3806(2) 0.04077(8) 0.17191(15) 0.0646(12) Uani 1 1 d .
H8 H 0.3503 0.0220 0.1651 0.078 Uiso 1 1 calc R
C9 C 0.4437(2) 0.03549(8) 0.16903(14) 0.0537(10) Uani 1 1 d .
C10 C 0.4873(2) 0.06442(8) 0.17884(14) 0.0610(11) Uani 1 1 d .
H10 H 0.5305 0.0615 0.1778 0.073 Uiso 1 1 calc R
C11 C 0.4673(2) 0.09702(8) 0.19000(14) 0.0592(11) Uani 1 1 d .
H11 H 0.4966 0.1162 0.1949 0.071 Uiso 1 1 calc R
C12 C 0.44230(19) -0.03053(8) 0.16945(14) 0.0547(11) Uani 1 1 d .
C13 C 0.42389(19) -0.03419(8) 0.21146(14) 0.0563(10) Uani 1 1 d .
H13 H 0.4243 -0.0145 0.2314 0.068 Uiso 1 1 calc R
C14 C 0.40484(19) -0.06677(8) 0.22431(14) 0.0569(10) Uani 1 1 d .
H14 H 0.3921 -0.0686 0.2528 0.068 Uiso 1 1 calc R
C15 C 0.40399(18) -0.09714(8) 0.19599(14) 0.0513(10) Uani 1 1 d .
C16 C 0.42212(19) -0.09309(8) 0.15390(14) 0.0586(11) Uani 1 1 d .
H16 H 0.4225 -0.1129 0.1343 0.070 Uiso 1 1 calc R
C17 C 0.43970(19) -0.06057(8) 0.13982(14) 0.0598(11) Uani 1 1 d .
H17 H 0.4499 -0.0585 0.1103 0.072 Uiso 1 1 calc R
C18 C 0.38784(18) -0.13236(8) 0.21300(13) 0.0486(10) Uani 1 1 d .
C19 C 0.34476(18) -0.13600(8) 0.24096(13) 0.0515(10) Uani 1 1 d .
H19 H 0.3239 -0.1161 0.2487 0.062 Uiso 1 1 calc R
C20 C 0.33317(18) -0.16893(8) 0.25703(13) 0.0521(10) Uani 1 1 d .
H20 H 0.3047 -0.1706 0.2761 0.063 Uiso 1 1 calc R
C21 C 0.40163(19) -0.19558(8) 0.22072(13) 0.0520(10) Uani 1 1 d .
H21 H 0.4223 -0.2160 0.2143 0.062 Uiso 1 1 calc R
C22 C 0.41586(19) -0.16360(8) 0.20228(13) 0.0546(10) Uani 1 1 d .
H22 H 0.4440 -0.1629 0.1828 0.065 Uiso 1 1 calc R
C23 C 0.5123(2) 0.00269(8) 0.12952(14) 0.0547(10) Uani 1 1 d .
C24 C 0.5698(2) -0.01682(9) 0.14464(15) 0.0663(12) Uani 1 1 d .
H24 H 0.5789 -0.0308 0.1732 0.080 Uiso 1 1 calc R
C25 C 0.6148(2) -0.01626(9) 0.11846(14) 0.0643(11) Uani 1 1 d .
H25 H 0.6534 -0.0300 0.1297 0.077 Uiso 1 1 calc R
C26 C 0.6040(2) 0.00402(8) 0.07624(14) 0.0533(10) Uani 1 1 d .
C27 C 0.5471(2) 0.02391(9) 0.06213(15) 0.0621(11) Uani 1 1 d .
H27 H 0.5389 0.0385 0.0343 0.074 Uiso 1 1 calc R
C28 C 0.5014(2) 0.02318(8) 0.08757(15) 0.0624(11) Uani 1 1 d .
H28 H 0.4626 0.0367 0.0761 0.075 Uiso 1 1 calc R
C29 C 0.6509(2) 0.00385(8) 0.04676(14) 0.0547(10) Uani 1 1 d .
C30 C 0.7152(2) -0.00932(8) 0.06587(16) 0.0679(12) Uani 1 1 d .
H30 H 0.7305 -0.0172 0.0988 0.081 Uiso 1 1 calc R
C31 C 0.7579(2) -0.01111(8) 0.03719(16) 0.0700(13) Uani 1 1 d .
H31 H 0.8009 -0.0202 0.0510 0.084 Uiso 1 1 calc R
C32 C 0.7369(2) 0.00042(9) -0.01096(15) 0.0604(11) Uani 1 1 d .
C33 C 0.6736(2) 0.01466(9) -0.03056(16) 0.0702(12) Uani 1 1 d .
H33 H 0.6590 0.0233 -0.0631 0.084 Uiso 1 1 calc R
C34 C 0.6322(2) 0.01599(9) -0.00175(16) 0.0679(12) Uani 1 1 d .
H34 H 0.5896 0.0255 -0.0157 0.082 Uiso 1 1 calc R
C35 C 0.7920(2) -0.03547(8) -0.05966(15) 0.0640(12) Uani 1 1 d .
C36 C 0.7536(2) -0.06436(8) -0.05758(15) 0.0671(12) Uani 1 1 d .
H36 H 0.7200 -0.0622 -0.0431 0.080 Uiso 1 1 calc R
C37 C 0.7643(2) -0.09625(9) -0.07667(15) 0.0713(13) Uani 1 1 d .
H37 H 0.7378 -0.1156 -0.0747 0.086 Uiso 1 1 calc R
C38 C 0.8135(2) -0.10057(8) -0.09887(16) 0.0652(12) Uani 1 1 d .
C39 C 0.8526(2) -0.07163(9) -0.09891(16) 0.0746(13) Uani 1 1 d .
H39 H 0.8871 -0.0737 -0.1126 0.090 Uiso 1 1 calc R
C40 C 0.8424(2) -0.03955(9) -0.07924(16) 0.0735(13) Uani 1 1 d .
H40 H 0.8703 -0.0205 -0.0794 0.088 Uiso 1 1 calc R
C41 C 0.8210(2) -0.13459(9) -0.12381(16) 0.0679(12) Uani 1 1 d .
C42 C 0.7933(2) -0.16623(8) -0.11594(15) 0.0716(13) Uani 1 1 d .
H42 H 0.7704 -0.1675 -0.0929 0.086 Uiso 1 1 calc R
C43 C 0.7996(2) -0.19617(9) -0.14232(16) 0.0715(13) Uani 1 1 d .
H43 H 0.7787 -0.2169 -0.1372 0.086 Uiso 1 1 calc R
C44 C 0.8569(2) -0.16669(10) -0.18383(17) 0.0810(15) Uani 1 1 d .
H44 H 0.8778 -0.1662 -0.2082 0.097 Uiso 1 1 calc R
C45 C 0.8525(2) -0.13552(9) -0.15994(17) 0.0819(15) Uani 1 1 d .
H45 H 0.8707 -0.1148 -0.1680 0.098 Uiso 1 1 calc R
C46 C 0.7873(2) 0.03024(8) -0.06609(16) 0.0621(12) Uani 1 1 d .
C47 C 0.7772(2) 0.03186(9) -0.11611(16) 0.0718(13) Uani 1 1 d .
H47 H 0.7657 0.0114 -0.1354 0.086 Uiso 1 1 calc R
C48 C 0.7839(2) 0.06406(9) -0.13876(15) 0.0706(12) Uani 1 1 d .
H48 H 0.7774 0.0647 -0.1729 0.085 Uiso 1 1 calc R
C49 C 0.8001(2) 0.09514(8) -0.11077(16) 0.0624(12) Uani 1 1 d .
C50 C 0.8069(2) 0.09339(9) -0.06170(15) 0.0712(13) Uani 1 1 d .
H50 H 0.8153 0.1141 -0.0427 0.085 Uiso 1 1 calc R
C51 C 0.8018(2) 0.06143(9) -0.03886(15) 0.0714(13) Uani 1 1 d .
H51 H 0.8083 0.0610 -0.0047 0.086 Uiso 1 1 calc R
C52 C 0.8080(2) 0.12881(9) -0.13536(14) 0.0606(11) Uani 1 1 d .
C53 C 0.8414(2) 0.13040(9) -0.16980(15) 0.0671(12) Uani 1 1 d .
H53 H 0.8595 0.1098 -0.1784 0.080 Uiso 1 1 calc R
C54 C 0.8482(2) 0.16240(9) -0.19178(15) 0.0635(12) Uani 1 1 d .
H54 H 0.8709 0.1627 -0.2151 0.076 Uiso 1 1 calc R
C55 C 0.7907(2) 0.19118(9) -0.14869(14) 0.0607(11) Uani 1 1 d .
H55 H 0.7715 0.2120 -0.1419 0.073 Uiso 1 1 calc R
C56 C 0.7830(2) 0.16051(9) -0.12447(14) 0.0638(12) Uani 1 1 d .
H56 H 0.7610 0.1612 -0.1008 0.077 Uiso 1 1 calc R
C57 C 0.29157(18) 0.28554(8) 0.18387(13) 0.0383(8) Uani 1 1 d .
C58 C 0.26694(17) 0.29636(7) 0.13024(12) 0.0392(8) Uani 1 1 d .
C59 C 0.30820(17) 0.31271(8) 0.10732(13) 0.0475(9) Uani 1 1 d .
H59 H 0.3515 0.3189 0.1264 0.057 Uiso 1 1 calc R
C60 C 0.28626(18) 0.31993(8) 0.05670(13) 0.0505(10) Uani 1 1 d .
H60 H 0.3147 0.3309 0.0420 0.061 Uiso 1 1 calc R
C61 C 0.22267(18) 0.31090(8) 0.02807(13) 0.0477(9) Uani 1 1 d .
C62 C 0.18051(18) 0.29519(8) 0.04982(13) 0.0532(10) Uani 1 1 d .
H62 H 0.1371 0.2893 0.0305 0.064 Uiso 1 1 calc R
C63 C 0.20247(17) 0.28816(8) 0.10046(13) 0.0485(9) Uani 1 1 d .
H63 H 0.1733 0.2777 0.1149 0.058 Uiso 1 1 calc R
C64 C 0.14434(19) 0.30459(10) -0.05394(14) 0.0527(10) Uani 1 1 d .
C65 C 0.14540(18) 0.27462(9) -0.08023(13) 0.0549(10) Uani 1 1 d .
H65 H 0.1858 0.2633 -0.0768 0.066 Uiso 1 1 calc R
C66 C 0.08630(18) 0.26082(9) -0.11214(13) 0.0538(10) Uani 1 1 d .
H66 H 0.0874 0.2404 -0.1303 0.065 Uiso 1 1 calc R
C67 C 0.02610(18) 0.27680(8) -0.11735(12) 0.0444(9) Uani 1 1 d .
C68 C 0.02615(19) 0.30752(9) -0.08985(14) 0.0614(11) Uani 1 1 d .
H68 H -0.0141 0.3188 -0.0925 0.074 Uiso 1 1 calc R
C69 C 0.0852(2) 0.32137(10) -0.05878(15) 0.0653(11) Uani 1 1 d .
H69 H 0.0849 0.3422 -0.0411 0.078 Uiso 1 1 calc R
C70 C -0.03904(19) 0.26253(9) -0.15169(13) 0.0461(9) Uani 1 1 d .
C71 C 0.20263(19) 0.21773(8) 0.31162(13) 0.0413(9) Uani 1 1 d .
C72 C 0.22692(16) 0.20602(7) 0.36453(12) 0.0385(8) Uani 1 1 d .
C73 C 0.28974(17) 0.21503(8) 0.39503(13) 0.0462(9) Uani 1 1 d .
H73 H 0.3185 0.2266 0.3813 0.055 Uiso 1 1 calc R
C74 C 0.31146(18) 0.20746(8) 0.44521(13) 0.0531(10) Uani 1 1 d .
H74 H 0.3541 0.2142 0.4650 0.064 Uiso 1 1 calc R
C75 C 0.26932(18) 0.18948(8) 0.46672(13) 0.0470(9) Uani 1 1 d .
C76 C 0.20646(17) 0.17920(8) 0.43642(13) 0.0513(10) Uani 1 1 d .
H76 H 0.1782 0.1668 0.4499 0.062 Uiso 1 1 calc R
C77 C 0.18564(17) 0.18737(8) 0.38575(13) 0.0479(9) Uani 1 1 d .
H77 H 0.1434 0.1803 0.3656 0.057 Uiso 1 1 calc R
C78 C 0.34716(19) 0.19358(10) 0.54869(13) 0.0506(9) Uani 1 1 d .
C79 C 0.40565(19) 0.17668(9) 0.55185(14) 0.0588(11) Uani 1 1 d .
H79 H 0.4054 0.1566 0.5327 0.071 Uiso 1 1 calc R
C80 C 0.46471(19) 0.18977(9) 0.58362(13) 0.0556(10) Uani 1 1 d .
H80 H 0.5046 0.1786 0.5852 0.067 Uiso 1 1 calc R
C81 C 0.46629(17) 0.21932(8) 0.61347(13) 0.0434(9) Uani 1 1 d .
C82 C 0.40633(18) 0.23511(9) 0.61029(13) 0.0526(10) Uani 1 1 d .
H82 H 0.4057 0.2543 0.6309 0.063 Uiso 1 1 calc R
C83 C 0.34677(18) 0.22281(9) 0.57675(13) 0.0538(10) Uani 1 1 d .
H83 H 0.3068 0.2345 0.5735 0.065 Uiso 1 1 calc R
C84 C 0.53040(19) 0.23295(9) 0.64787(14) 0.0474(9) Uani 1 1 d .
Cd1 Cd 0.341137(12) 0.256173(6) 0.280029(9) 0.04136(8) Uani 1 1 d .
Cd2 Cd 0.151439(12) 0.247664(5) 0.215988(9) 0.04110(8) Uani 1 1 d .
N1 N 0.35324(15) 0.20294(7) 0.24315(11) 0.0492(8) Uani 1 1 d .
N2 N 0.46546(16) 0.00245(7) 0.15634(11) 0.0625(9) Uani 1 1 d .
N3 N 0.36027(14) -0.19869(6) 0.24691(10) 0.0424(7) Uani 1 1 d .
N4 N 0.77935(17) -0.00144(7) -0.04192(12) 0.0678(10) Uani 1 1 d .
N5 N 0.83314(16) -0.19741(7) -0.17404(12) 0.0585(9) Uani 1 1 d .
N6 N 0.82391(15) 0.19252(7) -0.18097(11) 0.0514(8) Uani 1 1 d .
O1 O 0.35130(12) 0.28976(6) 0.20918(9) 0.0530(6) Uani 1 1 d .
O2 O 0.25060(11) 0.27088(5) 0.20260(8) 0.0452(6) Uani 1 1 d .
O3 O 0.20473(13) 0.31880(6) -0.02242(9) 0.0637(7) Uani 1 1 d .
O4 O -0.03733(12) 0.24073(6) -0.18450(10) 0.0658(7) Uani 1 1 d .
O5 O -0.09190(12) 0.27380(7) -0.14710(9) 0.0681(8) Uani 1 1 d .
O6 O 0.24293(11) 0.23291(5) 0.29312(8) 0.0480(6) Uani 1 1 d .
O7 O 0.14261(12) 0.21353(6) 0.28562(9) 0.0542(6) Uani 1 1 d .
O8 O 0.28580(13) 0.18063(6) 0.51637(9) 0.0622(7) Uani 1 1 d .
O9 O 0.53046(12) 0.25432(6) 0.68154(10) 0.0663(7) Uani 1 1 d .
O10 O 0.58386(12) 0.22222(7) 0.64242(9) 0.0661(7) Uani 1 1 d .
N7 N 0.6153(4) 0.10189(14) 0.5515(3) 0.161(3) Uani 1 1 d .
N8 N 0.4900(5) 0.2988(2) 0.4955(3) 0.229(4) Uani 1 1 d .
O11 O 0.5121(3) 0.09889(14) 0.5447(2) 0.202(3) Uani 1 1 d .
C88 C 0.5912(4) 0.11740(15) 0.6250(3) 0.175(3) Uani 1 1 d .
H88A H 0.6126 0.0983 0.6468 0.262 Uiso 1 1 d R
H88B H 0.5502 0.1235 0.6309 0.262 Uiso 1 1 d R
H88C H 0.6203 0.1377 0.6316 0.262 Uiso 1 1 d R
C86 C 0.6903(4) 0.10712(15) 0.5847(3) 0.204(4) Uani 1 1 d .
H86A H 0.7059 0.1300 0.5782 0.307 Uiso 1 1 d R
H86B H 0.7170 0.0889 0.5767 0.307 Uiso 1 1 d R
H86C H 0.6939 0.1055 0.6193 0.307 Uiso 1 1 d R
C85 C 0.6021(4) 0.08845(13) 0.5007(2) 0.178(4) Uani 1 1 d .
H85A H 0.6098 0.0633 0.5015 0.267 Uiso 1 1 d R
H85B H 0.6301 0.1000 0.4846 0.267 Uiso 1 1 d R
H85C H 0.5560 0.0933 0.4825 0.267 Uiso 1 1 d R
O12 O 0.4290(4) 0.34466(18) 0.5089(3) 0.295(4) Uani 1 1 d .
C87 C 0.5756(6) 0.1057(2) 0.5737(4) 0.148(3) Uani 1 1 d .
C91 C 0.4698(6) 0.3205(3) 0.5190(4) 0.226(5) Uani 1 1 d .
C90 C 0.5276(5) 0.2698(3) 0.5089(3) 0.273(6) Uani 1 1 d .
H90A H 0.5519 0.2708 0.5440 0.409 Uiso 1 1 calc R
H90B H 0.5585 0.2685 0.4904 0.409 Uiso 1 1 calc R
H90C H 0.4994 0.2491 0.5019 0.409 Uiso 1 1 calc R
C92 C 0.5020(5) 0.3182(2) 0.5776(4) 0.278(5) Uani 1 1 d .
H92A H 0.5400 0.3338 0.5884 0.417 Uiso 1 1 calc R
H92B H 0.5161 0.2943 0.5871 0.417 Uiso 1 1 calc R
H92C H 0.4696 0.3252 0.5931 0.417 Uiso 1 1 calc R
C89 C 0.4555(6) 0.2996(3) 0.4424(4) 0.382(9) Uani 1 1 d .
H89A H 0.4141 0.3122 0.4362 0.574 Uiso 1 1 d R
H89B H 0.4463 0.2752 0.4326 0.574 Uiso 1 1 d R
H89C H 0.4810 0.3101 0.4234 0.574 Uiso 1 1 d R

loop_
_atom_site_aniso_label
_atom_site_aniso_U_11
_atom_site_aniso_U_22
_atom_site_aniso_U_33
_atom_site_aniso_U_23
_atom_site_aniso_U_13
_atom_site_aniso_U_12
C1 0.068(3) 0.049(2) 0.083(3) -0.004(2) 0.042(3) 0.002(2)
C2 0.073(3) 0.038(2) 0.087(3) -0.002(2) 0.042(3) 0.0032(19)
C3 0.072(3) 0.037(2) 0.063(3) -0.0029(18) 0.032(3) 0.0029(18)
C4 0.089(3) 0.0388(19) 0.075(3) -0.0014(19) 0.053(3) 0.006(2)
C5 0.093(3) 0.038(2) 0.065(3) 0.0008(19) 0.043(3) -0.001(2)
C6 0.071(3) 0.0367(19) 0.064(3) -0.0037(18) 0.035(2) 0.0027(19)
C7 0.066(3) 0.042(2) 0.089(3) -0.003(2) 0.039(3) 0.004(2)
C8 0.072(3) 0.039(2) 0.091(3) -0.004(2) 0.037(3) -0.003(2)
C9 0.072(3) 0.0332(19) 0.070(3) -0.0030(18) 0.042(3) -0.0002(19)
C10 0.072(3) 0.045(2) 0.080(3) -0.005(2) 0.044(3) 0.003(2)
C11 0.077(3) 0.0341(18) 0.077(3) -0.0085(19) 0.041(3) -0.0038(19)
C12 0.078(3) 0.0335(18) 0.066(3) 0.0017(18) 0.042(3) 0.0020(19)
C13 0.081(3) 0.0352(18) 0.067(3) -0.0057(18) 0.044(2) -0.0039(19)
C14 0.082(3) 0.0390(19) 0.064(3) -0.0043(18) 0.044(2) -0.0081(19)
C15 0.071(3) 0.0343(18) 0.059(3) -0.0040(18) 0.035(2) -0.0055(18)
C16 0.086(3) 0.0380(19) 0.067(3) -0.0033(18) 0.045(3) -0.0042(19)
C17 0.088(3) 0.0403(19) 0.066(3) 0.0002(19) 0.046(3) -0.001(2)
C18 0.067(3) 0.0349(19) 0.047(2) -0.0036(16) 0.023(2) -0.0066(17)
C19 0.065(3) 0.0370(19) 0.062(3) -0.0081(18) 0.034(2) -0.0045(18)
C20 0.064(3) 0.045(2) 0.056(3) -0.0020(18) 0.030(2) -0.0083(19)
C21 0.072(3) 0.0358(19) 0.055(3) -0.0005(18) 0.030(2) 0.0007(18)
C22 0.074(3) 0.0422(19) 0.058(3) -0.0017(18) 0.036(2) -0.0023(19)
C23 0.079(3) 0.0289(16) 0.072(3) 0.003(2) 0.046(2) 0.003(2)
C24 0.091(3) 0.054(2) 0.068(3) 0.019(2) 0.045(3) 0.011(2)
C25 0.082(3) 0.056(2) 0.070(3) 0.016(2) 0.044(3) 0.016(2)
C26 0.080(3) 0.0330(18) 0.059(2) 0.0043(19) 0.039(2) 0.002(2)
C27 0.086(3) 0.051(2) 0.061(3) 0.011(2) 0.040(3) 0.008(2)
C28 0.081(3) 0.044(2) 0.072(3) 0.006(2) 0.037(3) 0.010(2)
C29 0.081(3) 0.0344(18) 0.061(3) 0.0005(19) 0.041(2) -0.001(2)
C30 0.090(3) 0.061(3) 0.065(3) 0.014(2) 0.041(3) 0.011(2)
C31 0.087(3) 0.061(3) 0.077(3) 0.013(2) 0.046(3) 0.015(2)
C32 0.095(3) 0.0359(18) 0.069(3) -0.001(2) 0.052(3) -0.003(2)
C33 0.096(4) 0.065(2) 0.065(3) 0.010(2) 0.047(3) 0.003(2)
C34 0.080(3) 0.067(2) 0.067(3) 0.013(2) 0.039(3) 0.009(2)
C35 0.097(3) 0.038(2) 0.078(3) -0.006(2) 0.058(3) -0.006(2)
C36 0.096(3) 0.041(2) 0.087(3) -0.006(2) 0.063(3) -0.006(2)
C37 0.103(4) 0.044(2) 0.090(3) -0.011(2) 0.064(3) -0.010(2)
C38 0.086(3) 0.040(2) 0.086(3) -0.012(2) 0.052(3) -0.007(2)
C39 0.094(3) 0.051(2) 0.104(4) -0.018(2) 0.067(3) -0.012(2)
C40 0.096(3) 0.045(2) 0.104(4) -0.015(2) 0.065(3) -0.013(2)
C41 0.091(3) 0.041(2) 0.088(3) -0.012(2) 0.052(3) -0.008(2)
C42 0.103(4) 0.045(2) 0.088(3) -0.009(2) 0.060(3) -0.008(2)
C43 0.108(4) 0.039(2) 0.085(3) -0.012(2) 0.056(3) -0.009(2)
C44 0.105(4) 0.057(2) 0.105(4) -0.026(3) 0.067(3) -0.019(3)
C45 0.108(4) 0.051(2) 0.115(4) -0.018(2) 0.074(4) -0.016(2)
C46 0.102(3) 0.0350(19) 0.071(3) 0.000(2) 0.057(3) -0.004(2)
C47 0.114(4) 0.039(2) 0.075(3) -0.010(2) 0.050(3) -0.016(2)
C48 0.112(4) 0.052(2) 0.061(3) -0.004(2) 0.046(3) -0.013(2)
C49 0.096(3) 0.038(2) 0.067(3) 0.002(2) 0.047(3) -0.004(2)
C50 0.123(4) 0.0355(19) 0.068(3) -0.0038(19) 0.048(3) -0.016(2)
C51 0.119(4) 0.047(2) 0.063(3) -0.004(2) 0.051(3) -0.010(2)
C52 0.090(3) 0.042(2) 0.060(3) 0.0024(19) 0.039(3) -0.007(2)
C53 0.096(3) 0.046(2) 0.075(3) 0.006(2) 0.049(3) 0.006(2)
C54 0.083(3) 0.049(2) 0.072(3) 0.009(2) 0.044(3) 0.003(2)
C55 0.085(3) 0.040(2) 0.065(3) 0.003(2) 0.036(3) -0.003(2)
C56 0.097(3) 0.047(2) 0.061(3) 0.005(2) 0.046(3) -0.002(2)
C57 0.042(2) 0.0327(18) 0.040(2) -0.0040(16) 0.012(2) 0.0043(17)
C58 0.042(2) 0.0350(17) 0.039(2) -0.0008(16) 0.0111(19) -0.0021(16)
C59 0.041(2) 0.050(2) 0.047(2) -0.0020(18) 0.007(2) -0.0099(17)
C60 0.047(2) 0.058(2) 0.046(2) 0.0032(19) 0.013(2) -0.0142(18)
C61 0.048(2) 0.050(2) 0.040(2) -0.0009(18) 0.007(2) -0.0157(18)
C62 0.046(2) 0.067(2) 0.041(2) 0.0007(19) 0.005(2) -0.0180(19)
C63 0.045(2) 0.056(2) 0.044(2) 0.0028(18) 0.013(2) -0.0123(18)
C64 0.051(3) 0.062(2) 0.040(2) 0.003(2) 0.007(2) -0.015(2)
C65 0.043(2) 0.064(2) 0.053(3) -0.001(2) 0.009(2) -0.003(2)
C66 0.050(2) 0.054(2) 0.052(3) -0.0044(19) 0.008(2) 0.000(2)
C67 0.046(2) 0.051(2) 0.035(2) -0.0009(17) 0.0110(19) -0.0054(18)
C68 0.052(3) 0.069(2) 0.059(3) -0.010(2) 0.013(2) 0.007(2)
C69 0.068(3) 0.061(2) 0.058(3) -0.021(2) 0.007(3) -0.005(2)
C70 0.046(2) 0.052(2) 0.039(2) 0.0043(18) 0.010(2) -0.0041(19)
C71 0.048(2) 0.0328(18) 0.041(2) -0.0035(16) 0.011(2) 0.0046(17)
C72 0.040(2) 0.0364(17) 0.040(2) -0.0011(16) 0.0137(19) 0.0026(16)
C73 0.041(2) 0.054(2) 0.044(2) 0.0069(18) 0.015(2) -0.0047(17)
C74 0.042(2) 0.064(2) 0.047(3) 0.0092(19) 0.006(2) -0.0128(19)
C75 0.046(2) 0.050(2) 0.041(2) 0.0068(18) 0.008(2) -0.0028(18)
C76 0.045(2) 0.053(2) 0.049(3) 0.0085(19) 0.006(2) -0.0143(18)
C77 0.041(2) 0.049(2) 0.046(2) 0.0000(18) 0.004(2) -0.0105(17)
C78 0.045(2) 0.067(2) 0.035(2) 0.0103(19) 0.006(2) -0.007(2)
C79 0.057(3) 0.061(2) 0.049(3) -0.010(2) 0.005(2) 0.003(2)
C80 0.047(2) 0.068(2) 0.048(3) -0.004(2) 0.009(2) 0.009(2)
C81 0.041(2) 0.051(2) 0.036(2) 0.0048(17) 0.0089(19) 0.0004(18)
C82 0.047(2) 0.059(2) 0.049(2) -0.0049(19) 0.011(2) 0.003(2)
C83 0.040(2) 0.066(2) 0.051(3) 0.002(2) 0.009(2) 0.0077(19)
C84 0.044(2) 0.055(2) 0.040(2) 0.0054(19) 0.010(2) 0.0011(19)
Cd1 0.04360(15) 0.03896(13) 0.03806(16) -0.00283(12) 0.00836(13) 0.00647(12)
Cd2 0.04496(15) 0.03847(13) 0.03631(15) -0.00343(12) 0.00816(13) 0.00453(12)
N1 0.056(2) 0.0392(16) 0.054(2) -0.0002(15) 0.0210(18) 0.0066(15)
N2 0.097(2) 0.0270(13) 0.090(2) 0.0002(16) 0.067(2) 0.0021(17)
N3 0.0503(19) 0.0372(15) 0.0400(19) 0.0012(13) 0.0150(16) -0.0061(14)
N4 0.110(3) 0.0314(13) 0.091(2) -0.0010(18) 0.074(2) -0.0029(18)
N5 0.072(2) 0.0462(18) 0.062(2) -0.0122(16) 0.027(2) -0.0021(17)
N6 0.062(2) 0.0433(17) 0.051(2) 0.0082(15) 0.0213(18) -0.0045(15)
O1 0.0459(16) 0.0609(15) 0.0457(16) 0.0021(12) 0.0058(14) -0.0001(13)
O2 0.0459(15) 0.0495(13) 0.0411(15) 0.0022(11) 0.0153(13) 0.0020(11)
O3 0.0637(18) 0.0864(18) 0.0331(16) 0.0047(14) 0.0050(15) -0.0358(15)
O4 0.0548(16) 0.0660(15) 0.0634(18) -0.0193(14) 0.0009(15) -0.0006(14)
O5 0.0435(16) 0.103(2) 0.0579(19) -0.0142(15) 0.0165(15) -0.0072(15)
O6 0.0490(15) 0.0517(13) 0.0450(16) 0.0089(12) 0.0172(13) 0.0021(12)
O7 0.0507(17) 0.0634(15) 0.0408(16) 0.0075(12) 0.0042(14) -0.0027(13)
O8 0.0546(17) 0.0842(17) 0.0397(17) 0.0134(14) 0.0038(15) -0.0220(14)
O9 0.0510(16) 0.0753(17) 0.0601(18) -0.0170(15) 0.0006(14) 0.0035(14)
O10 0.0434(16) 0.101(2) 0.0514(18) -0.0137(15) 0.0126(15) -0.0097(15)
N7 0.212(9) 0.071(3) 0.206(9) 0.004(4) 0.074(7) -0.007(5)
N8 0.260(10) 0.200(8) 0.180(8) -0.049(7) 0.007(7) 0.107(6)
O11 0.162(5) 0.175(4) 0.217(6) -0.021(4) -0.011(5) 0.022(4)
C88 0.227(9) 0.113(5) 0.147(7) -0.005(5) 0.009(7) 0.016(5)
C86 0.172(7) 0.101(5) 0.299(11) 0.019(6) 0.018(8) -0.046(5)
C85 0.303(11) 0.078(4) 0.146(7) 0.003(4) 0.064(7) 0.012(5)
O12 0.308(9) 0.251(7) 0.287(9) 0.031(6) 0.041(7) 0.157(6)
C87 0.205(12) 0.088(5) 0.155(9) 0.015(5) 0.064(9) 0.017(6)
C91 0.218(11) 0.246(13) 0.184(12) 0.006(10) 0.025(9) 0.110(9)
C90 0.328(13) 0.256(10) 0.244(11) 0.037(9) 0.107(10) 0.171(10)
C92 0.315(14) 0.299(12) 0.176(10) 0.019(9) 0.020(10) 0.022(10)
C89 0.397(19) 0.408(17) 0.219(12) -0.095(13) -0.071(13) 0.184(14)

loop_
_atom_type_symbol
_atom_type_description
_atom_type_scat_dispersion_real
_atom_type_scat_dispersion_imag
_atom_type_scat_source
C C 0.0033 0.0016 'International Tables Vol C Tables 4.2.6.8 and 6.1.1.4'
H H 0.0000 0.0000 'International Tables Vol C Tables 4.2.6.8 and 6.1.1.4'
Cd Cd -0.8075 1.2024 'International Tables Vol C Tables 4.2.6.8 and 6.1.1.4'
N N 0.0061 0.0033 'International Tables Vol C Tables 4.2.6.8 and 6.1.1.4'
O O 0.0106 0.0060 'International Tables Vol C Tables 4.2.6.8 and 6.1.1.4'

loop_
_geom_angle_atom_site_label_1
_geom_angle_atom_site_label_2
_geom_angle_atom_site_label_3
_geom_angle
_geom_angle_site_symmetry_1
_geom_angle_site_symmetry_3
N1 C1 C2 124.4(3) . .
N1 C1 H1 117.8 . .
C2 C1 H1 117.8 . .
C3 C2 C1 120.3(3) . .
C3 C2 H2 119.9 . .
C1 C2 H2 119.9 . .
C2 C3 C4 116.1(3) . .
C2 C3 C6 121.9(3) . .
C4 C3 C6 121.9(3) . .
C5 C4 C3 119.6(3) . .
C5 C4 H4 120.2 . .
C3 C4 H4 120.2 . .
N1 C5 C4 124.5(3) . .
N1 C5 H5 117.8 . .
C4 C5 H5 117.8 . .
C7 C6 C11 117.7(3) . .
C7 C6 C3 121.7(3) . .
C11 C6 C3 120.7(3) . .
C6 C7 C8 121.6(4) . .
C6 C7 H7 119.2 . .
C8 C7 H7 119.2 . .
C9 C8 C7 120.8(3) . .
C9 C8 H8 119.6 . .
C7 C8 H8 119.6 . .
C8 C9 C10 117.7(3) . .
C8 C9 N2 122.9(3) . .
C10 C9 N2 119.3(3) . .
C11 C10 C9 120.9(3) . .
C11 C10 H10 119.5 . .
C9 C10 H10 119.5 . .
C10 C11 C6 121.3(3) . .
C10 C11 H11 119.4 . .
C6 C11 H11 119.4 . .
C13 C12 C17 118.1(3) . .
C13 C12 N2 122.0(3) . .
C17 C12 N2 119.9(3) . .
C12 C13 C14 120.5(3) . .
C12 C13 H13 119.8 . .
C14 C13 H13 119.8 . .
C13 C14 C15 122.1(3) . .
C13 C14 H14 119.0 . .
C15 C14 H14 119.0 . .
C16 C15 C14 116.9(3) . .
C16 C15 C18 122.5(3) . .
C14 C15 C18 120.6(3) . .
C15 C16 C17 121.8(3) . .
C15 C16 H16 119.1 . .
C17 C16 H16 119.1 . .
C16 C17 C12 120.6(3) . .
C16 C17 H17 119.7 . .
C12 C17 H17 119.7 . .
C19 C18 C22 116.2(3) . .
C19 C18 C15 122.1(3) . .
C22 C18 C15 121.7(3) . .
C20 C19 C18 119.8(3) . .
C20 C19 H19 120.1 . .
C18 C19 H19 120.1 . .
N3 C20 C19 123.8(3) . .
N3 C20 H20 118.1 . .
C19 C20 H20 118.1 . .
N3 C21 C22 123.5(3) . .
N3 C21 H21 118.2 . .
C22 C21 H21 118.2 . .
C21 C22 C18 119.6(3) . .
C21 C22 H22 120.2 . .
C18 C22 H22 120.2 . .
C24 C23 C28 117.3(3) . .
C24 C23 N2 122.0(3) . .
C28 C23 N2 120.7(4) . .
C23 C24 C25 121.4(3) . .
C23 C24 H24 119.3 . .
C25 C24 H24 119.3 . .
C26 C25 C24 121.7(4) . .
C26 C25 H25 119.2 . .
C24 C25 H25 119.2 . .
C27 C26 C25 116.4(3) . .
C27 C26 C29 121.5(3) . .
C25 C26 C29 122.1(4) . .
C26 C27 C28 122.5(4) . .
C26 C27 H27 118.8 . .
C28 C27 H27 118.8 . .
C23 C28 C27 120.8(4) . .
C23 C28 H28 119.6 . .
C27 C28 H28 119.6 . .
C34 C29 C30 116.0(3) . .
C34 C29 C26 121.9(4) . .
C30 C29 C26 122.1(4) . .
C29 C30 C31 121.9(4) . .
C29 C30 H30 119.1 . .
C31 C30 H30 119.1 . .
C32 C31 C30 120.2(4) . .
C32 C31 H31 119.9 . .
C30 C31 H31 119.9 . .
C31 C32 C33 119.2(4) . .
C31 C32 N4 121.7(4) . .
C33 C32 N4 119.1(4) . .
C34 C33 C32 119.7(4) . .
C34 C33 H33 120.2 . .
C32 C33 H33 120.2 . .
C33 C34 C29 123.0(4) . .
C33 C34 H34 118.5 . .
C29 C34 H34 118.5 . .
C40 C35 C36 118.7(3) . .
C40 C35 N4 120.2(3) . .
C36 C35 N4 121.0(3) . .
C37 C36 C35 120.4(4) . .
C37 C36 H36 119.8 . .
C35 C36 H36 119.8 . .
C36 C37 C38 121.7(3) . .
C36 C37 H37 119.1 . .
C38 C37 H37 119.1 . .
C39 C38 C37 116.7(3) . .
C39 C38 C41 121.7(4) . .
C37 C38 C41 121.5(3) . .
C38 C39 C40 121.7(4) . .
C38 C39 H39 119.2 . .
C40 C39 H39 119.2 . .
C35 C40 C39 120.7(3) . .
C35 C40 H40 119.7 . .
C39 C40 H40 119.7 . .
C42 C41 C45 115.2(3) . .
C42 C41 C38 123.4(4) . .
C45 C41 C38 121.2(3) . .
C41 C42 C43 120.0(4) . .
C41 C42 H42 120.0 . .
C43 C42 H42 120.0 . .
N5 C43 C42 124.5(4) . .
N5 C43 H43 117.8 . .
C42 C43 H43 117.8 . .
N5 C44 C45 123.6(4) . .
N5 C44 H44 118.2 . .
C45 C44 H44 118.2 . .
C44 C45 C41 120.6(4) . .
C44 C45 H45 119.7 . .
C41 C45 H45 119.7 . .
C47 C46 C51 118.2(3) . .
C47 C46 N4 122.5(3) . .
C51 C46 N4 119.2(4) . .
C46 C47 C48 120.6(3) . .
C46 C47 H47 119.7 . .
C48 C47 H47 119.7 . .
C49 C48 C47 120.7(4) . .
C49 C48 H48 119.6 . .
C47 C48 H48 119.6 . .
C50 C49 C48 117.9(3) . .
C50 C49 C52 122.2(3) . .
C48 C49 C52 119.8(4) . .
C49 C50 C51 121.5(3) . .
C49 C50 H50 119.3 . .
C51 C50 H50 119.3 . .
C46 C51 C50 121.0(4) . .
C46 C51 H51 119.5 . .
C50 C51 H51 119.5 . .
C53 C52 C56 116.2(3) . .
C53 C52 C49 122.0(3) . .
C56 C52 C49 121.8(3) . .
C52 C53 C54 120.5(3) . .
C52 C53 H53 119.8 . .
C54 C53 H53 119.8 . .
N6 C54 C53 122.6(3) . .
N6 C54 H54 118.7 . .
C53 C54 H54 118.7 . .
N6 C55 C56 123.3(3) . .
N6 C55 H55 118.3 . .
C56 C55 H55 118.3 . .
C55 C56 C52 119.9(4) . .
C55 C56 H56 120.0 . .
C52 C56 H56 120.0 . .
O1 C57 O2 120.9(3) . .
O1 C57 C58 120.4(3) . .
O2 C57 C58 118.6(3) . .
C63 C58 C59 117.3(3) . .
C63 C58 C57 120.6(3) . .
C59 C58 C57 122.0(3) . .
C60 C59 C58 121.3(3) . .
C60 C59 H59 119.3 . .
C58 C59 H59 119.3 . .
C61 C60 C59 120.1(3) . .
C61 C60 H60 120.0 . .
C59 C60 H60 120.0 . .
C62 C61 C60 119.9(3) . .
C62 C61 O3 123.6(3) . .
C60 C61 O3 116.5(3) . .
C61 C62 C63 119.9(3) . .
C61 C62 H62 120.0 . .
C63 C62 H62 120.0 . .
C62 C63 C58 121.5(3) . .
C62 C63 H63 119.2 . .
C58 C63 H63 119.2 . .
C65 C64 C69 120.4(4) . .
C65 C64 O3 119.5(4) . .
C69 C64 O3 120.1(3) . .
C64 C65 C66 119.9(4) . .
C64 C65 H65 120.0 . .
C66 C65 H65 120.0 . .
C67 C66 C65 121.0(3) . .
C67 C66 H66 119.5 . .
C65 C66 H66 119.5 . .
C66 C67 C68 118.1(3) . .
C66 C67 C70 122.4(3) . .
C68 C67 C70 119.5(3) . .
C69 C68 C67 120.5(4) . .
C69 C68 H68 119.7 . .
C67 C68 H68 119.7 . .
C64 C69 C68 120.0(3) . .
C64 C69 H69 120.0 . .
C68 C69 H69 120.0 . .
O5 C70 O4 123.1(4) . .
O5 C70 C67 118.5(3) . .
O4 C70 C67 118.4(3) . .
O5 C70 Cd1 60.13(19) . 8_455
O4 C70 Cd1 63.13(19) . 8_455
C67 C70 Cd1 173.4(2) . 8_455
O7 C71 O6 120.1(3) . .
O7 C71 C72 120.6(3) . .
O6 C71 C72 119.3(3) . .
C73 C72 C77 117.8(3) . .
C73 C72 C71 120.7(3) . .
C77 C72 C71 121.4(3) . .
C72 C73 C74 122.1(3) . .
C72 C73 H73 118.9 . .
C74 C73 H73 118.9 . .
C73 C74 C75 120.0(3) . .
C73 C74 H74 120.0 . .
C75 C74 H74 120.0 . .
O8 C75 C76 116.2(3) . .
O8 C75 C74 124.9(3) . .
C76 C75 C74 118.9(3) . .
C75 C76 C77 119.8(3) . .
C75 C76 H76 120.1 . .
C77 C76 H76 120.1 . .
C76 C77 C72 121.3(3) . .
C76 C77 H77 119.3 . .
C72 C77 H77 119.3 . .
C83 C78 C79 121.0(4) . .
C83 C78 O8 118.8(3) . .
C79 C78 O8 120.3(3) . .
C78 C79 C80 119.2(3) . .
C78 C79 H79 120.4 . .
C80 C79 H79 120.4 . .
C79 C80 C81 121.6(3) . .
C79 C80 H80 119.2 . .
C81 C80 H80 119.2 . .
C82 C81 C80 117.7(3) . .
C82 C81 C84 121.4(3) . .
C80 C81 C84 120.9(3) . .
C81 C82 C83 120.9(3) . .
C81 C82 H82 119.6 . .
C83 C82 H82 119.6 . .
C78 C83 C82 119.6(3) . .
C78 C83 H83 120.2 . .
C82 C83 H83 120.2 . .
O9 C84 O10 121.5(4) . .
O9 C84 C81 120.0(3) . .
O10 C84 C81 118.5(3) . .
O9 C84 Cd2 61.5(2) . 8_556
O10 C84 Cd2 60.15(19) . 8_556
C81 C84 Cd2 174.8(2) . 8_556
N6 Cd1 N1 176.10(11) 8_456 .
N6 Cd1 O5 97.19(10) 8_456 8_556
N1 Cd1 O5 81.80(10) . 8_556
N6 Cd1 O6 87.41(9) 8_456 .
N1 Cd1 O6 88.82(9) . .
O5 Cd1 O6 89.75(8) 8_556 .
N6 Cd1 O1 91.55(9) 8_456 .
N1 Cd1 O1 91.59(9) . .
O5 Cd1 O1 140.73(8) 8_556 .
O6 Cd1 O1 128.98(8) . .
N6 Cd1 O4 94.05(9) 8_456 8_556
N1 Cd1 O4 88.40(9) . 8_556
O5 Cd1 O4 54.02(8) 8_556 8_556
O6 Cd1 O4 143.67(8) . 8_556
O1 Cd1 O4 87.31(8) . 8_556
N6 Cd1 O2 92.25(9) 8_456 .
N1 Cd1 O2 87.78(9) . .
O5 Cd1 O2 162.41(8) 8_556 .
O6 Cd1 O2 75.84(7) . .
O1 Cd1 O2 53.21(7) . .
O4 Cd1 O2 140.17(8) 8_556 .
N6 Cd1 C70 97.53(10) 8_456 8_556
N1 Cd1 C70 83.29(10) . 8_556
O5 Cd1 C70 26.92(8) 8_556 8_556
O6 Cd1 C70 116.67(10) . 8_556
O1 Cd1 C70 114.03(10) . 8_556
O4 Cd1 C70 27.15(8) 8_556 8_556
O2 Cd1 C70 164.33(9) . 8_556
N5 Cd2 N3 174.59(11) 5_655 4
N5 Cd2 O10 94.91(10) 5_655 8_455
N3 Cd2 O10 81.94(9) 4 8_455
N5 Cd2 O7 92.46(9) 5_655 .
N3 Cd2 O7 92.74(8) 4 .
O10 Cd2 O7 141.36(8) 8_455 .
N5 Cd2 O2 86.74(9) 5_655 .
N3 Cd2 O2 88.85(8) 4 .
O10 Cd2 O2 89.82(8) 8_455 .
O7 Cd2 O2 128.49(8) . .
N5 Cd2 O9 94.21(10) 5_655 8_455
N3 Cd2 O9 87.50(9) 4 8_455
O10 Cd2 O9 53.83(8) 8_455 8_455
O7 Cd2 O9 87.85(8) . 8_455
O2 Cd2 O9 143.62(8) . 8_455
N5 Cd2 O6 93.96(9) 5_655 .
N3 Cd2 O6 87.95(8) 4 .
O10 Cd2 O6 162.25(8) 8_455 .
O7 Cd2 O6 53.29(7) . .
O2 Cd2 O6 75.36(7) . .
O9 Cd2 O6 140.56(8) 8_455 .
N5 Cd2 C84 96.37(10) 5_655 8_455
N3 Cd2 C84 82.84(10) 4 8_455
O10 Cd2 C84 27.03(8) 8_455 8_455
O7 Cd2 C84 114.42(10) . 8_455
O2 Cd2 C84 116.85(10) . 8_455
O9 Cd2 C84 26.85(8) 8_455 8_455
O6 Cd2 C84 164.38(9) . 8_455
C1 N1 C5 115.1(3) . .
C1 N1 Cd1 123.6(2) . .
C5 N1 Cd1 120.6(2) . .
C9 N2 C23 117.9(3) . .
C9 N2 C12 122.3(2) . .
C23 N2 C12 119.9(3) . .
C21 N3 C20 117.0(3) . .
C21 N3 Cd2 121.1(2) . 4_545
C20 N3 Cd2 121.3(2) . 4_545
C46 N4 C35 121.5(3) . .
C46 N4 C32 116.5(3) . .
C35 N4 C32 118.6(3) . .
C43 N5 C44 115.9(3) . .
C43 N5 Cd2 125.2(2) . 5_655
C44 N5 Cd2 118.8(3) . 5_655
C55 N6 C54 117.4(3) . .
C55 N6 Cd1 124.2(2) . 8
C54 N6 Cd1 118.4(2) . 8
C57 O1 Cd1 93.7(2) . .
C57 O2 Cd2 164.1(2) . .
C57 O2 Cd1 91.71(19) . .
Cd2 O2 Cd1 104.15(8) . .
C61 O3 C64 117.5(3) . .
C70 O4 Cd1 89.7(2) . 8_455
C70 O5 Cd1 92.9(2) . 8_455
C71 O6 Cd1 163.8(2) . .
C71 O6 Cd2 91.6(2) . .
Cd1 O6 Cd2 104.65(8) . .
C71 O7 Cd2 94.7(2) . .
C75 O8 C78 117.1(3) . .
C84 O9 Cd2 91.6(2) . 8_556
C84 O10 Cd2 92.8(2) . 8_556
C87 N7 C85 127.5(11) . .
C87 N7 C86 114.2(11) . .
C85 N7 C86 117.7(8) . .
C91 N8 C90 132.7(12) . .
C91 N8 C89 114.1(11) . .
C90 N8 C89 111.5(9) . .
C87 C88 H88A 108.8 . .
C87 C88 H88B 108.6 . .
H88A C88 H88B 109.5 . .
C87 C88 H88C 111.0 . .
H88A C88 H88C 109.5 . .
H88B C88 H88C 109.5 . .
N7 C86 H86A 109.9 . .
N7 C86 H86B 109.0 . .
H86A C86 H86B 109.5 . .
N7 C86 H86C 109.5 . .
H86A C86 H86C 109.5 . .
H86B C86 H86C 109.5 . .
N7 C85 H85A 110.0 . .
N7 C85 H85B 111.0 . .
H85A C85 H85B 109.5 . .
N7 C85 H85C 107.4 . .
H85A C85 H85C 109.5 . .
H85B C85 H85C 109.5 . .
N7 C87 O11 112.4(11) . .
N7 C87 C88 125.9(12) . .
O11 C87 C88 121.8(10) . .
N8 C91 O12 135.9(13) . .
N8 C91 C92 115.4(10) . .
O12 C91 C92 108.7(11) . .
N8 C90 H90A 109.5 . .
N8 C90 H90B 109.5 . .
H90A C90 H90B 109.5 . .
N8 C90 H90C 109.5 . .
H90A C90 H90C 109.5 . .
H90B C90 H90C 109.5 . .
C91 C92 H92A 109.5 . .
C91 C92 H92B 109.5 . .
H92A C92 H92B 109.5 . .
C91 C92 H92C 109.5 . .
H92A C92 H92C 109.5 . .
H92B C92 H92C 109.5 . .
N8 C89 H89A 108.9 . .
N8 C89 H89B 105.6 . .
H89A C89 H89B 109.5 . .
N8 C89 H89C 113.8 . .
H89A C89 H89C 109.5 . .
H89B C89 H89C 109.5 . .

loop_
_geom_bond_atom_site_label_1
_geom_bond_atom_site_label_2
_geom_bond_distance
_geom_bond_site_symmetry_2
C1 N1 1.318(4) .
C1 C2 1.375(4) .
C1 H1 0.9300 .
C2 C3 1.369(4) .
C2 H2 0.9300 .
C3 C4 1.380(4) .
C3 C6 1.486(4) .
C4 C5 1.375(4) .
C4 H4 0.9300 .
C5 N1 1.331(4) .
C5 H5 0.9300 .
C6 C7 1.370(4) .
C6 C11 1.385(5) .
C7 C8 1.382(4) .
C7 H7 0.9300 .
C8 C9 1.374(5) .
C8 H8 0.9300 .
C9 C10 1.395(4) .
C9 N2 1.412(4) .
C10 C11 1.367(4) .
C10 H10 0.9300 .
C11 H11 0.9300 .
C12 C13 1.370(4) .
C12 C17 1.398(4) .
C12 N2 1.426(4) .
C13 C14 1.376(4) .
C13 H13 0.9300 .
C14 C15 1.392(4) .
C14 H14 0.9300 .
C15 C16 1.370(4) .
C15 C18 1.487(4) .
C16 C17 1.375(4) .
C16 H16 0.9300 .
C17 H17 0.9300 .
C18 C19 1.390(4) .
C18 C22 1.393(4) .
C19 C20 1.369(4) .
C19 H19 0.9300 .
C20 N3 1.330(4) .
C20 H20 0.9300 .
C21 N3 1.319(4) .
C21 C22 1.383(4) .
C21 H21 0.9300 .
C22 H22 0.9300 .
C23 C24 1.365(5) .
C23 C28 1.370(4) .
C23 N2 1.426(4) .
C24 C25 1.379(4) .
C24 H24 0.9300 .
C25 C26 1.372(4) .
C25 H25 0.9300 .
C26 C27 1.361(5) .
C26 C29 1.485(4) .
C27 C28 1.378(4) .
C27 H27 0.9300 .
C28 H28 0.9300 .
C29 C34 1.376(5) .
C29 C30 1.382(5) .
C30 C31 1.394(5) .
C30 H30 0.9300 .
C31 C32 1.359(5) .
C31 H31 0.9300 .
C32 C33 1.380(5) .
C32 N4 1.442(4) .
C33 C34 1.373(4) .
C33 H33 0.9300 .
C34 H34 0.9300 .
C35 C40 1.357(4) .
C35 C36 1.369(4) .
C35 N4 1.432(4) .
C36 C37 1.364(4) .
C36 H36 0.9300 .
C37 C38 1.385(4) .
C37 H37 0.9300 .
C38 C39 1.368(4) .
C38 C41 1.494(4) .
C39 C40 1.375(4) .
C39 H39 0.9300 .
C40 H40 0.9300 .
C41 C42 1.376(4) .
C41 C45 1.387(5) .
C42 C43 1.381(4) .
C42 H42 0.9300 .
C43 N5 1.309(4) .
C43 H43 0.9300 .
C44 N5 1.325(4) .
C44 C45 1.372(4) .
C44 H44 0.9300 .
C45 H45 0.9300 .
C46 C47 1.361(5) .
C46 C51 1.383(4) .
C46 N4 1.411(4) .
C47 C48 1.399(4) .
C47 H47 0.9300 .
C48 C49 1.392(4) .
C48 H48 0.9300 .
C49 C50 1.348(5) .
C49 C52 1.480(4) .
C50 C51 1.386(4) .
C50 H50 0.9300 .
C51 H51 0.9300 .
C52 C53 1.375(4) .
C52 C56 1.379(4) .
C53 C54 1.384(4) .
C53 H53 0.9300 .
C54 N6 1.320(4) .
C54 H54 0.9300 .
C55 N6 1.319(4) .
C55 C56 1.378(4) .
C55 H55 0.9300 .
C56 H56 0.9300 .
C57 O1 1.243(4) .
C57 O2 1.276(3) .
C57 C58 1.491(4) .
C58 C63 1.385(4) .
C58 C59 1.386(4) .
C59 C60 1.381(4) .
C59 H59 0.9300 .
C60 C61 1.368(4) .
C60 H60 0.9300 .
C61 C62 1.368(4) .
C61 O3 1.385(4) .
C62 C63 1.380(4) .
C62 H62 0.9300 .
C63 H63 0.9300 .
C64 C65 1.355(4) .
C64 C69 1.366(5) .
C64 O3 1.405(4) .
C65 C66 1.384(4) .
C65 H65 0.9300 .
C66 C67 1.370(4) .
C66 H66 0.9300 .
C67 C68 1.393(4) .
C67 C70 1.504(5) .
C68 C69 1.376(5) .
C68 H68 0.9300 .
C69 H69 0.9300 .
C70 O5 1.239(4) .
C70 O4 1.247(4) .
C70 Cd1 2.733(4) 8_455
C71 O7 1.253(4) .
C71 O6 1.269(4) .
C71 C72 1.482(4) .
C72 C73 1.371(4) .
C72 C77 1.396(4) .
C73 C74 1.372(4) .
C73 H73 0.9300 .
C74 C75 1.403(4) .
C74 H74 0.9300 .
C75 O8 1.373(4) .
C75 C76 1.383(4) .
C76 C77 1.390(4) .
C76 H76 0.9300 .
C77 H77 0.9300 .
C78 C83 1.358(4) .
C78 C79 1.366(4) .
C78 O8 1.410(4) .
C79 C80 1.372(5) .
C79 H79 0.9300 .
C80 C81 1.390(4) .
C80 H80 0.9300 .
C81 C82 1.375(4) .
C81 C84 1.481(5) .
C82 C83 1.388(4) .
C82 H82 0.9300 .
C83 H83 0.9300 .
C84 O9 1.246(4) .
C84 O10 1.254(4) .
C84 Cd2 2.756(4) 8_556
Cd1 N6 2.310(3) 8_456
Cd1 N1 2.310(3) .
Cd1 O5 2.374(2) 8_556
Cd1 O6 2.387(2) .
Cd1 O1 2.435(2) .
Cd1 O4 2.438(2) 8_556
Cd1 O2 2.460(2) .
Cd1 C70 2.733(4) 8_556
Cd2 N5 2.310(3) 5_655
Cd2 N3 2.325(2) 4
Cd2 O10 2.394(2) 8_455
Cd2 O7 2.407(2) .
Cd2 O2 2.409(2) .
Cd2 O9 2.424(2) 8_455
Cd2 O6 2.465(2) .
Cd2 C84 2.756(4) 8_455
N3 Cd2 2.325(2) 4_545
N5 Cd2 2.310(3) 5_655
N6 Cd1 2.310(3) 8
O4 Cd1 2.438(2) 8_455
O5 Cd1 2.374(2) 8_455
O9 Cd2 2.424(2) 8_556
O10 Cd2 2.394(2) 8_556
N7 C87 1.207(8) .
N7 C85 1.460(8) .
N7 C86 1.572(10) .
N8 C91 1.215(10) .
N8 C90 1.331(9) .
N8 C89 1.441(11) .
O11 C87 1.352(11) .
C88 C87 1.447(10) .
C88 H88A 0.9600 .
C88 H88B 0.9600 .
C88 H88C 0.9600 .
C86 H86A 0.9600 .
C86 H86B 0.9600 .
C86 H86C 0.9600 .
C85 H85A 0.9600 .
C85 H85B 0.9600 .
C85 H85C 0.9600 .
O12 C91 1.221(10) .
C91 C92 1.576(12) .
C90 H90A 0.9600 .
C90 H90B 0.9600 .
C90 H90C 0.9600 .
C92 H92A 0.9600 .
C92 H92B 0.9600 .
C92 H92C 0.9600 .
C89 H89A 0.9600 .
C89 H89B 0.9600 .
C89 H89C 0.9600 .

loop_
_platon_squeeze_void_nr
_platon_squeeze_void_average_x
_platon_squeeze_void_average_y
_platon_squeeze_void_average_z
_platon_squeeze_void_volume
_platon_squeeze_void_count_electrons
_platon_squeeze_void_content
1 0.000 0.000 -0.002 3655 708 ' '
2 0.833 0.217 -0.021 14 1 ' '
3 0.667 0.283 0.021 14 2 ' '
4 0.500 0.500 0.015 3655 708 ' '
5 0.333 0.717 -0.021 14 1 ' '
6 0.167 0.783 0.021 14 2 ' '
7 0.181 0.220 0.029 10 1 ' '
8 0.681 0.720 0.029 10 1 ' '
9 0.333 0.283 0.479 14 1 ' '
10 0.833 0.783 0.479 14 1 ' '
11 0.819 0.220 0.471 9 1 ' '
12 0.319 0.720 0.471 9 1 ' '
13 0.167 0.217 0.521 14 1 ' '
14 0.667 0.717 0.521 14 1 ' '
15 0.681 0.280 0.529 9 0 ' '
16 0.181 0.780 0.529 9 0 ' '
17 0.319 0.280 0.971 8 1 ' '
18 0.819 0.780 0.971 8 1 ' '
